data_1574815
loop_
_publ_author_name
'Guo, Weihan'
'Zhao, Hua'
'Wang, Mingda'
'Si, Leilei'
'Yang, Kaixin'
'Xia, Guomin'
'Wang, Hongming'

_publ_section_title
;
 Intramolecular tension-driven self-recovering mechanochromism in organic
 microcrystals.
;
_journal_issue 29
_journal_name_full 'Chemical science'
_journal_page_first 13345
_journal_page_last 13351
_journal_paper_doi 10.1039/d5sc02457a
_journal_volume 16
_journal_year 2025
_chemical_formula_moiety '0.089(C27 H24 N2 O3)'
_chemical_formula_sum 'C27 H24 N2 O3'
_chemical_formula_weight 424.48
_space_group_crystal_system triclinic
_space_group_IT_number 2
_space_group_name_Hall '-P 1'
_space_group_name_H-M_alt 'P -1'
_atom_sites_solution_hydrogens geom
_atom_sites_solution_primary dual
_audit_creation_date 2024-04-29
_audit_creation_method
;
Olex2 1.3
(compiled 2020.11.12 svn.r5f609507 for OlexSys, GUI svn.r6408)
;
_audit_update_record
;
2024-04-29 deposited with the CCDC.	2025-06-05 downloaded from the CCDC.
;
_cell_angle_alpha 85.698(5)
_cell_angle_beta 85.659(5)
_cell_angle_gamma 63.308(4)
_cell_formula_units_Z 4
_cell_length_a 11.4592(12)
_cell_length_b 11.5200(13)
_cell_length_c 19.198(2)
_cell_measurement_reflns_used 9903
_cell_measurement_temperature 273.15
_cell_measurement_theta_max 24.39
_cell_measurement_theta_min 2.84
_cell_volume 2255.4(4)
_computing_molecular_graphics 'Olex2 1.3 (Dolomanov et al., 2009)'
_computing_publication_material 'Olex2 1.3 (Dolomanov et al., 2009)'
_computing_structure_refinement 'SHELXL 2018/3 (Sheldrick, 2015)'
_computing_structure_solution 'SHELXT 2018/2 (Sheldrick, 2018)'
_diffrn_ambient_temperature 273.15
_diffrn_measured_fraction_theta_full 0.998
_diffrn_measured_fraction_theta_max 0.998
_diffrn_measurement_device_type 'CCD area detector'
_diffrn_measurement_method 'phi and omega scans'
_diffrn_radiation_monochromator graphite
_diffrn_radiation_type MoK\a
_diffrn_radiation_wavelength 0.71073
_diffrn_reflns_av_R_equivalents 0.0826
_diffrn_reflns_av_unetI/netI 0.0606
_diffrn_reflns_Laue_measured_fraction_full 0.998
_diffrn_reflns_Laue_measured_fraction_max 0.998
_diffrn_reflns_limit_h_max 14
_diffrn_reflns_limit_h_min -14
_diffrn_reflns_limit_k_max 15
_diffrn_reflns_limit_k_min -14
_diffrn_reflns_limit_l_max 24
_diffrn_reflns_limit_l_min -25
_diffrn_reflns_number 71105
_diffrn_reflns_point_group_measured_fraction_full 0.998
_diffrn_reflns_point_group_measured_fraction_max 0.998
_diffrn_reflns_theta_full 25.242
_diffrn_reflns_theta_max 27.578
_diffrn_reflns_theta_min 2.847
_diffrn_source_current 30.0
_diffrn_source_power 1.5
_diffrn_source_voltage 50.0
_exptl_absorpt_coefficient_mu 0.082
_exptl_absorpt_correction_type none
_exptl_crystal_colour red
_exptl_crystal_density_diffrn 1.250
_exptl_crystal_description needle
_exptl_crystal_F_000 896
_exptl_crystal_size_max 0.4
_exptl_crystal_size_mid 0.2
_exptl_crystal_size_min 0.1
_refine_diff_density_max 0.273
_refine_diff_density_min -0.259
_refine_diff_density_rms 0.064
_refine_ls_extinction_method none
_refine_ls_goodness_of_fit_ref 1.067
_refine_ls_hydrogen_treatment constr
_refine_ls_matrix_type full
_refine_ls_number_parameters 583
_refine_ls_number_reflns 10391
_refine_ls_number_restraints 0
_refine_ls_restrained_S_all 1.067
_refine_ls_R_factor_all 0.1325
_refine_ls_R_factor_gt 0.0830
_refine_ls_shift/su_max 0.001
_refine_ls_shift/su_mean 0.000
_refine_ls_structure_factor_coef Fsqd
_refine_ls_weighting_details 'w=1/[\s^2^(Fo^2^)+(0.0705P)^2^+3.5153P] where P=(Fo^2^+2Fc^2^)/3'
_refine_ls_weighting_scheme calc
_refine_ls_wR_factor_gt 0.2098
_refine_ls_wR_factor_ref 0.2335
_reflns_Friedel_coverage 0.000
_reflns_number_gt 6367
_reflns_number_total 10428
_reflns_threshold_expression 'I > 2\s(I)'
_cod_data_source_file d5sc02457a5.cif
_cod_data_source_block jiayangji-1
_cod_depositor_comments 'Adding full bibliography for 1574813--1574817.cif.'
_cod_original_cell_volume 2255.4(5)
_cod_database_code 1574815
_shelx_shelxl_version_number 2018/3
_shelx_space_group_comment
;
The symmetry employed for this shelxl refinement is uniquely defined
by the following loop, which should always be used as a source of
symmetry information in preference to the above space-group names.
They are only intended as comments.
;
_olex2_refinement_description
;
1. Fixed Uiso
 At 1.2 times of:
  All C(H) groups, All C(H,H) groups
 At 1.5 times of:
  All C(H,H,H) groups
2.a Secondary CH2 refined with riding coordinates:
 C39(H39A,H39B), C19(H19A,H19B)
2.b Aromatic/amide H refined with riding coordinates:
 C13(H13), C26(H26), C25(H25), C53(H53), C43(H43), C22(H22), C28(H28),
 C42(H42), C23(H23), C16(H16), C45(H45), C6(H6), C46(H46), C30(H30), C49(H49),
 C15(H15), C9(H9), C5(H5), C34(H34), C14(H14), C52(H52), C50(H50), C36(H36),
 C35(H35), C11(H11), C10(H10)
2.c Idealised Me refined as rotating group:
 C40(H40A,H40B,H40C), C18(H18A,H18B,H18C), C54(H54A,H54B,H54C), C47(H47A,H47B,
 H47C), C20(H20A,H20B,H20C), C27(H27A,H27B,H27C)
;
_olex2_submission_special_instructions 'No special instructions were received'

loop_
_space_group_symop_operation_xyz
'x, y, z'
'-x, -y, -z'

loop_
_atom_site_label
_atom_site_type_symbol
_atom_site_fract_x
_atom_site_fract_y
_atom_site_fract_z
_atom_site_U_iso_or_equiv
_atom_site_adp_type
_atom_site_occupancy
_atom_site_site_symmetry_order
_atom_site_calc_flag
_atom_site_refinement_flags_posn
_atom_site_refinement_flags_adp
_atom_site_refinement_flags_occupancy
_atom_site_disorder_assembly
_atom_site_disorder_group
O2 O 0.3275(3) 0.1509(3) 0.84067(16) 0.0585(7) Uani 1 1 d . . . . .
O6 O 0.5832(3) 1.3161(3) 0.65940(16) 0.0586(7) Uani 1 1 d . . . . .
O4 O 1.0700(3) 0.2100(2) 0.51912(16) 0.0634(8) Uani 1 1 d . . . . .
O1 O -0.2871(2) 1.0671(3) 0.98393(16) 0.0659(8) Uani 1 1 d . . . . .
N2 N 1.0274(3) 0.3665(3) 0.59916(16) 0.0429(7) Uani 1 1 d . . . . .
O3 O 0.8518(3) 0.6099(3) 0.83158(16) 0.0616(8) Uani 1 1 d . . . . .
N3 N 0.3703(3) 0.6012(3) 0.88987(17) 0.0445(7) Uani 1 1 d . . . . .
N1 N 0.5800(3) 0.8457(3) 0.61087(17) 0.0439(7) Uani 1 1 d . . . . .
O5 O 0.1220(3) 0.7889(3) 0.66494(19) 0.0741(9) Uani 1 1 d . . . . .
N4 N -0.1138(3) 1.0433(3) 0.90604(16) 0.0448(7) Uani 1 1 d . . . . .
C3 C 0.0367(3) 0.8453(3) 0.94189(17) 0.0361(7) Uani 1 1 d . . . . .
C21 C 0.4912(3) 0.6061(3) 0.87446(18) 0.0377(7) Uani 1 1 d . . . . .
C33 C 0.7248(3) 0.6407(3) 0.55430(18) 0.0367(7) Uani 1 1 d . . . . .
C8 C 0.1524(3) 0.7298(3) 0.94584(18) 0.0379(7) Uani 1 1 d . . . . .
C31 C 0.9284(3) 0.4921(3) 0.61216(18) 0.0377(7) Uani 1 1 d . . . . .
C48 C 0.4624(3) 0.8323(3) 0.62406(18) 0.0387(8) Uani 1 1 d . . . . .
C12 C 0.3595(3) 0.4858(3) 0.87760(19) 0.0388(8) Uani 1 1 d . . . . .
C32 C 0.8388(3) 0.5253(3) 0.55917(17) 0.0351(7) Uani 1 1 d . . . . .
C41 C 0.5830(3) 0.9639(3) 0.62392(18) 0.0383(7) Uani 1 1 d . . . . .
C4 C 0.0139(3) 0.9475(3) 0.89246(18) 0.0382(7) Uani 1 1 d . . . . .
C13 C 0.2643(3) 0.4874(3) 0.8368(2) 0.0452(9) Uani 1 1 d . . . . .
H13 H 0.206658 0.565478 0.815479 0.054 Uiso 1 1 calc R U . . .
C26 C 0.5836(3) 0.5256(3) 0.82663(19) 0.0407(8) Uani 1 1 d . . . . .
H26 H 0.565791 0.468355 0.802907 0.049 Uiso 1 1 calc R U . . .
C29 C 0.7003(3) 0.7291(3) 0.60910(19) 0.0385(8) Uani 1 1 d . . . . .
C7 C 0.2521(3) 0.7191(3) 0.89274(19) 0.0384(8) Uani 1 1 d . . . . .
C24 C 0.7302(3) 0.6148(3) 0.84810(19) 0.0422(8) Uani 1 1 d . . . . .
C25 C 0.7026(3) 0.5298(3) 0.81385(19) 0.0425(8) Uani 1 1 d . . . . .
H25 H 0.764060 0.474757 0.781945 0.051 Uiso 1 1 calc R U . . .
C53 C 0.4606(3) 0.7270(3) 0.6628(2) 0.0457(9) Uani 1 1 d . . . . .
H53 H 0.537440 0.663686 0.681300 0.055 Uiso 1 1 calc R U . . .
C43 C 0.4995(3) 1.1650(3) 0.68251(19) 0.0425(8) Uani 1 1 d . . . . .
H43 H 0.440483 1.221619 0.714675 0.051 Uiso 1 1 calc R U . . .
C17 C 0.3426(3) 0.2576(3) 0.8558(2) 0.0437(8) Uani 1 1 d . . . . .
C22 C 0.5204(3) 0.6909(3) 0.90850(19) 0.0442(8) Uani 1 1 d . . . . .
H22 H 0.459522 0.745648 0.940694 0.053 Uiso 1 1 calc R U . . .
C2 C -0.0731(3) 0.8742(4) 0.98698(19) 0.0422(8) Uani 1 1 d . . . . .
C28 C 0.7891(3) 0.6959(3) 0.65937(19) 0.0429(8) Uani 1 1 d . . . . .
H28 H 0.771852 0.754312 0.694145 0.051 Uiso 1 1 calc R U . . .
C42 C 0.4973(3) 1.0492(3) 0.67234(19) 0.0426(8) Uani 1 1 d . . . . .
H42 H 0.437391 1.027702 0.698344 0.051 Uiso 1 1 calc R U . . .
C23 C 0.6389(4) 0.6955(4) 0.8954(2) 0.0459(8) Uani 1 1 d . . . . .
H23 H 0.656729 0.753318 0.918642 0.055 Uiso 1 1 calc R U . . .
C16 C 0.4388(3) 0.2536(3) 0.8968(2) 0.0447(9) Uani 1 1 d . . . . .
H16 H 0.498221 0.174860 0.916737 0.054 Uiso 1 1 calc R U . . .
C45 C 0.6769(3) 1.1135(4) 0.5977(2) 0.0465(9) Uani 1 1 d . . . . .
H45 H 0.738675 1.133947 0.572978 0.056 Uiso 1 1 calc R U . . .
C37 C 0.8796(3) 0.4248(3) 0.51295(18) 0.0400(8) Uani 1 1 d . . . . .
C38 C 1.0035(3) 0.3190(3) 0.5405(2) 0.0452(9) Uani 1 1 d . . . . .
C6 C 0.2296(3) 0.8209(3) 0.8452(2) 0.0431(8) Uani 1 1 d . . . . .
H6 H 0.296009 0.812869 0.812084 0.052 Uiso 1 1 calc R U . . .
C46 C 0.6726(3) 0.9976(4) 0.58717(19) 0.0449(8) Uani 1 1 d . . . . .
H46 H 0.731175 0.941441 0.554678 0.054 Uiso 1 1 calc R U . . .
C30 C 0.9067(3) 0.5774(3) 0.6619(2) 0.0450(8) Uani 1 1 d . . . . .
H30 H 0.966011 0.559424 0.696451 0.054 Uiso 1 1 calc R U . . .
C49 C 0.3462(3) 0.9246(3) 0.5968(2) 0.0478(9) Uani 1 1 d . . . . .
H49 H 0.346089 0.995217 0.569868 0.057 Uiso 1 1 calc R U . . .
C15 C 0.4458(3) 0.3677(3) 0.9080(2) 0.0457(9) Uani 1 1 d . . . . .
H15 H 0.509283 0.365135 0.936364 0.055 Uiso 1 1 calc R U . . .
C9 C 0.1540(4) 0.6408(4) 1.0003(2) 0.0485(9) Uani 1 1 d . . . . .
H9 H 0.228335 0.562225 1.006258 0.058 Uiso 1 1 calc R U . . .
C44 C 0.5895(3) 1.1978(3) 0.64499(19) 0.0419(8) Uani 1 1 d . . . . .
C5 C 0.1111(3) 0.9379(3) 0.8434(2) 0.0450(8) Uani 1 1 d . . . . .
H5 H 0.099921 1.005116 0.810514 0.054 Uiso 1 1 calc R U . . .
C1 C -0.1733(3) 1.0049(4) 0.9619(2) 0.0474(9) Uani 1 1 d . . . . .
C34 C 0.6494(3) 0.6549(4) 0.4966(2) 0.0459(9) Uani 1 1 d . . . . .
H34 H 0.572384 0.730607 0.489671 0.055 Uiso 1 1 calc R U . . .
C14 C 0.2536(4) 0.3762(4) 0.8274(2) 0.0490(9) Uani 1 1 d . . . . .
H14 H 0.186203 0.380041 0.801739 0.059 Uiso 1 1 calc R U . . .
C51 C 0.2307(4) 0.8084(4) 0.6485(2) 0.0520(10) Uani 1 1 d . . . . .
C39 C 1.1327(3) 0.2894(4) 0.6463(2) 0.0514(10) Uani 1 1 d . . . . .
H39A H 1.166618 0.344955 0.663362 0.062 Uiso 1 1 calc R U . . .
H39B H 1.203377 0.221524 0.620557 0.062 Uiso 1 1 calc R U . . .
C52 C 0.3466(4) 0.7144(4) 0.6744(2) 0.0527(10) Uani 1 1 d . . . . .
H52 H 0.347631 0.642019 0.699919 0.063 Uiso 1 1 calc R U . . .
C50 C 0.2305(4) 0.9142(4) 0.6088(2) 0.0531(10) Uani 1 1 d . . . . .
H50 H 0.153482 0.977424 0.590418 0.064 Uiso 1 1 calc R U . . .
C36 C 0.8045(4) 0.4399(4) 0.4573(2) 0.0507(9) Uani 1 1 d . . . . .
H36 H 0.828894 0.375097 0.425442 0.061 Uiso 1 1 calc R U . . .
C35 C 0.6901(4) 0.5563(4) 0.4502(2) 0.0523(9) Uani 1 1 d . . . . .
H35 H 0.638889 0.567954 0.412512 0.063 Uiso 1 1 calc R U . . .
C11 C -0.0703(4) 0.7868(4) 1.0397(2) 0.0542(10) Uani 1 1 d . . . . .
H11 H -0.141786 0.803751 1.070711 0.065 Uiso 1 1 calc R U . . .
C19 C -0.1810(4) 1.1616(4) 0.8628(2) 0.0582(11) Uani 1 1 d . . . . .
H19A H -0.121450 1.199282 0.849568 0.070 Uiso 1 1 calc R U . . .
H19B H -0.254156 1.224176 0.889956 0.070 Uiso 1 1 calc R U . . .
C10 C 0.0456(4) 0.6699(4) 1.0450(2) 0.0580(11) Uani 1 1 d . . . . .
H10 H 0.049219 0.609027 1.080523 0.070 Uiso 1 1 calc R U . . .
C40 C 1.0873(5) 0.2285(5) 0.7076(3) 0.0718(13) Uani 1 1 d . . . . .
H40A H 1.044891 0.181106 0.691074 0.108 Uiso 1 1 calc R U . . .
H40B H 1.026796 0.295240 0.737194 0.108 Uiso 1 1 calc R U . . .
H40C H 1.161120 0.170086 0.733711 0.108 Uiso 1 1 calc R U . . .
C18 C 0.4203(5) 0.0258(4) 0.8656(3) 0.0757(14) Uani 1 1 d . . . . .
H18A H 0.399343 -0.039632 0.850083 0.114 Uiso 1 1 calc R U . . .
H18B H 0.417782 0.022451 0.915766 0.114 Uiso 1 1 calc R U . . .
H18C H 0.506364 0.010279 0.847674 0.114 Uiso 1 1 calc R U . . .
C54 C -0.0006(4) 0.8842(6) 0.6405(4) 0.096(2) Uani 1 1 d . . . . .
H54A H 0.000454 0.883047 0.590500 0.144 Uiso 1 1 calc R U . . .
H54B H -0.015268 0.968696 0.653551 0.144 Uiso 1 1 calc R U . . .
H54C H -0.069360 0.865007 0.660986 0.144 Uiso 1 1 calc R U . . .
C47 C 0.6692(6) 1.3560(5) 0.6200(4) 0.096(2) Uani 1 1 d . . . . .
H47A H 0.648661 1.368018 0.571575 0.145 Uiso 1 1 calc R U . . .
H47B H 0.757638 1.290611 0.624870 0.145 Uiso 1 1 calc R U . . .
H47C H 0.659657 1.436432 0.636631 0.145 Uiso 1 1 calc R U . . .
C20 C -0.2304(6) 1.1369(6) 0.7978(3) 0.0898(17) Uani 1 1 d . . . . .
H20A H -0.268808 1.216057 0.769541 0.135 Uiso 1 1 calc R U . . .
H20B H -0.294918 1.106532 0.810622 0.135 Uiso 1 1 calc R U . . .
H20C H -0.158864 1.072188 0.771770 0.135 Uiso 1 1 calc R U . . .
C27 C 0.8808(5) 0.7015(6) 0.8620(4) 0.103(2) Uani 1 1 d . . . . .
H27A H 0.966445 0.689909 0.845668 0.154 Uiso 1 1 calc R U . . .
H27B H 0.878076 0.688906 0.911941 0.154 Uiso 1 1 calc R U . . .
H27C H 0.817397 0.787896 0.848878 0.154 Uiso 1 1 calc R U . . .

loop_
_atom_site_aniso_label
_atom_site_aniso_U_11
_atom_site_aniso_U_22
_atom_site_aniso_U_33
_atom_site_aniso_U_23
_atom_site_aniso_U_13
_atom_site_aniso_U_12
O2 0.0580(17) 0.0406(14) 0.080(2) -0.0073(13) 0.0052(14) -0.0251(13)
O6 0.0613(17) 0.0407(14) 0.079(2) -0.0026(13) 0.0016(15) -0.0279(13)
O4 0.0633(18) 0.0338(14) 0.071(2) -0.0131(13) 0.0053(15) -0.0019(13)
O1 0.0316(13) 0.0711(19) 0.0681(19) -0.0104(15) 0.0064(13) 0.0008(13)
N2 0.0339(14) 0.0331(15) 0.0490(18) -0.0003(13) -0.0019(12) -0.0041(12)
O3 0.0399(14) 0.077(2) 0.076(2) -0.0134(16) -0.0006(13) -0.0320(14)
N3 0.0288(14) 0.0271(14) 0.071(2) -0.0040(13) 0.0046(13) -0.0078(11)
N1 0.0292(14) 0.0297(14) 0.066(2) -0.0103(13) 0.0031(13) -0.0071(12)
O5 0.0459(16) 0.082(2) 0.104(3) -0.0303(19) 0.0101(16) -0.0347(16)
N4 0.0320(14) 0.0359(15) 0.0537(19) -0.0024(13) -0.0037(13) -0.0035(12)
C3 0.0314(16) 0.0364(17) 0.0377(18) -0.0075(14) -0.0004(13) -0.0119(14)
C21 0.0303(16) 0.0312(16) 0.0452(19) 0.0004(14) 0.0013(14) -0.0089(13)
C33 0.0315(16) 0.0302(16) 0.0443(19) 0.0003(14) 0.0015(14) -0.0109(13)
C8 0.0316(16) 0.0345(17) 0.0430(19) -0.0043(14) -0.0005(14) -0.0105(14)
C31 0.0299(16) 0.0322(16) 0.0444(19) -0.0003(14) 0.0010(14) -0.0085(13)
C48 0.0320(16) 0.0337(17) 0.047(2) -0.0093(14) -0.0022(14) -0.0103(14)
C12 0.0298(16) 0.0279(16) 0.054(2) -0.0023(14) 0.0048(14) -0.0095(13)
C32 0.0322(16) 0.0308(16) 0.0403(18) -0.0014(13) 0.0030(13) -0.0130(13)
C41 0.0313(16) 0.0335(17) 0.0439(19) -0.0030(14) 0.0008(14) -0.0091(14)
C4 0.0325(16) 0.0299(16) 0.0441(19) -0.0047(14) -0.0020(14) -0.0064(13)
C13 0.0366(18) 0.0325(17) 0.057(2) 0.0026(16) -0.0033(16) -0.0076(14)
C26 0.0372(17) 0.0352(17) 0.051(2) -0.0082(15) 0.0022(15) -0.0167(15)
C29 0.0295(16) 0.0322(16) 0.049(2) -0.0051(14) 0.0032(14) -0.0095(13)
C7 0.0299(16) 0.0284(16) 0.053(2) -0.0074(14) 0.0025(14) -0.0094(13)
C24 0.0312(17) 0.047(2) 0.046(2) -0.0003(16) -0.0048(14) -0.0147(15)
C25 0.0335(17) 0.0434(19) 0.046(2) -0.0068(16) 0.0048(15) -0.0132(15)
C53 0.0370(18) 0.0411(19) 0.055(2) -0.0022(16) -0.0035(16) -0.0134(15)
C43 0.0393(18) 0.0375(18) 0.050(2) -0.0130(15) 0.0065(15) -0.0159(15)
C17 0.0444(19) 0.0334(17) 0.055(2) -0.0050(15) 0.0118(16) -0.0205(15)
C22 0.0384(18) 0.0401(19) 0.045(2) -0.0095(16) 0.0047(15) -0.0093(15)
C2 0.0313(17) 0.047(2) 0.0417(19) -0.0084(16) 0.0002(14) -0.0107(15)
C28 0.0380(18) 0.0379(18) 0.049(2) -0.0134(15) -0.0002(15) -0.0119(15)
C42 0.0400(18) 0.0400(19) 0.049(2) -0.0054(16) 0.0070(15) -0.0201(16)
C23 0.044(2) 0.044(2) 0.052(2) -0.0077(16) -0.0052(16) -0.0200(16)
C16 0.0374(18) 0.0278(16) 0.060(2) 0.0045(15) 0.0024(16) -0.0085(14)
C45 0.0388(18) 0.045(2) 0.054(2) 0.0036(17) 0.0065(16) -0.0191(16)
C37 0.0393(18) 0.0329(17) 0.0422(19) -0.0043(14) 0.0059(15) -0.0120(14)
C38 0.0414(19) 0.0320(17) 0.051(2) -0.0012(15) 0.0092(16) -0.0084(15)
C6 0.0360(17) 0.0368(18) 0.051(2) -0.0033(16) 0.0084(15) -0.0132(15)
C46 0.0374(18) 0.0438(19) 0.046(2) -0.0069(16) 0.0074(15) -0.0120(15)
C30 0.0351(18) 0.0435(19) 0.050(2) -0.0051(16) -0.0048(15) -0.0106(15)
C49 0.0388(19) 0.0351(18) 0.062(2) -0.0025(16) -0.0075(17) -0.0085(15)
C15 0.0336(17) 0.0380(19) 0.059(2) 0.0022(16) -0.0013(16) -0.0113(15)
C9 0.0403(19) 0.0395(19) 0.055(2) 0.0059(17) -0.0018(16) -0.0091(16)
C44 0.0410(18) 0.0337(17) 0.051(2) 0.0025(15) -0.0056(15) -0.0167(15)
C5 0.0436(19) 0.0332(17) 0.051(2) 0.0041(15) 0.0026(16) -0.0119(15)
C1 0.0326(18) 0.050(2) 0.049(2) -0.0114(17) -0.0057(15) -0.0074(16)
C34 0.0370(18) 0.0406(19) 0.052(2) -0.0002(16) -0.0067(16) -0.0100(15)
C14 0.0405(19) 0.043(2) 0.062(2) -0.0061(18) -0.0039(17) -0.0163(16)
C51 0.0383(19) 0.056(2) 0.065(3) -0.027(2) 0.0062(17) -0.0221(18)
C39 0.0367(19) 0.040(2) 0.062(3) 0.0032(18) -0.0078(17) -0.0041(16)
C52 0.052(2) 0.050(2) 0.061(3) -0.0039(19) 0.0022(19) -0.0282(19)
C50 0.0343(18) 0.047(2) 0.070(3) -0.0157(19) -0.0085(17) -0.0083(16)
C36 0.058(2) 0.043(2) 0.048(2) -0.0104(17) 0.0009(18) -0.0181(18)
C35 0.055(2) 0.055(2) 0.044(2) -0.0061(18) -0.0096(17) -0.0206(19)
C11 0.042(2) 0.062(2) 0.050(2) -0.0005(19) 0.0072(17) -0.0171(19)
C19 0.047(2) 0.038(2) 0.066(3) 0.0014(18) -0.0092(19) 0.0019(17)
C10 0.052(2) 0.062(3) 0.048(2) 0.0110(19) 0.0039(18) -0.018(2)
C40 0.076(3) 0.067(3) 0.067(3) 0.017(2) -0.017(2) -0.029(3)
C18 0.080(3) 0.037(2) 0.108(4) 0.004(2) 0.001(3) -0.026(2)
C54 0.039(2) 0.090(4) 0.158(6) -0.045(4) -0.002(3) -0.023(3)
C47 0.092(4) 0.058(3) 0.153(6) 0.000(3) 0.028(4) -0.051(3)
C20 0.087(4) 0.084(4) 0.067(3) 0.005(3) -0.023(3) -0.008(3)
C27 0.063(3) 0.117(5) 0.158(6) -0.053(4) 0.004(3) -0.060(3)

loop_
_atom_type_symbol
_atom_type_description
_atom_type_scat_dispersion_real
_atom_type_scat_dispersion_imag
_atom_type_scat_source
C C 0.0033 0.0016 'International Tables Vol C Tables 4.2.6.8 and 6.1.1.4'
H H 0.0000 0.0000 'International Tables Vol C Tables 4.2.6.8 and 6.1.1.4'
N N 0.0061 0.0033 'International Tables Vol C Tables 4.2.6.8 and 6.1.1.4'
O O 0.0106 0.0060 'International Tables Vol C Tables 4.2.6.8 and 6.1.1.4'

loop_
_geom_angle_atom_site_label_1
_geom_angle_atom_site_label_2
_geom_angle_atom_site_label_3
_geom_angle
_geom_angle_site_symmetry_1
_geom_angle_site_symmetry_3
_geom_angle_publ_flag
C17 O2 C18 118.5(3) . . ?
C44 O6 C47 117.2(3) . . ?
C31 N2 C39 124.4(3) . . ?
C38 N2 C31 111.1(3) . . ?
C38 N2 C39 124.0(3) . . ?
C24 O3 C27 117.3(3) . . ?
C21 N3 C12 119.6(3) . . ?
C21 N3 C7 119.6(3) . . ?
C7 N3 C12 117.0(3) . . ?
C48 N1 C29 117.4(3) . . ?
C41 N1 C48 120.3(3) . . ?
C41 N1 C29 118.6(3) . . ?
C51 O5 C54 118.2(4) . . ?
C4 N4 C19 125.0(3) . . ?
C1 N4 C4 110.9(3) . . ?
C1 N4 C19 123.7(3) . . ?
C8 C3 C4 125.2(3) . . ?
C2 C3 C8 124.4(3) . . ?
C2 C3 C4 110.4(3) . . ?
C26 C21 N3 121.7(3) . . ?
C22 C21 N3 120.1(3) . . ?
C22 C21 C26 118.2(3) . . ?
C32 C33 C29 115.2(3) . . ?
C32 C33 C34 115.5(3) . . ?
C34 C33 C29 129.3(3) . . ?
C3 C8 C7 115.0(3) . . ?
C3 C8 C9 115.4(3) . . ?
C9 C8 C7 129.6(3) . . ?
N2 C31 C32 106.6(3) . . ?
C30 C31 N2 133.8(3) . . ?
C30 C31 C32 119.6(3) . . ?
C53 C48 N1 121.5(3) . . ?
C53 C48 C49 118.1(3) . . ?
C49 C48 N1 120.4(3) . . ?
C13 C12 N3 122.1(3) . . ?
C13 C12 C15 118.3(3) . . ?
C15 C12 N3 119.5(3) . . ?
C33 C32 C31 124.7(3) . . ?
C33 C32 C37 124.8(3) . . ?
C37 C32 C31 110.5(3) . . ?
C42 C41 N1 122.2(3) . . ?
C46 C41 N1 119.8(3) . . ?
C46 C41 C42 118.0(3) . . ?
C3 C4 N4 107.1(3) . . ?
C5 C4 N4 133.6(3) . . ?
C5 C4 C3 119.3(3) . . ?
C12 C13 H13 119.5 . . ?
C14 C13 C12 121.1(3) . . ?
C14 C13 H13 119.5 . . ?
C21 C26 H26 119.7 . . ?
C21 C26 C25 120.6(3) . . ?
C25 C26 H26 119.7 . . ?
N1 C29 C33 118.7(3) . . ?
C28 C29 N1 122.1(3) . . ?
C28 C29 C33 119.2(3) . . ?
N3 C7 C8 119.0(3) . . ?
C6 C7 N3 121.7(3) . . ?
C6 C7 C8 119.3(3) . . ?
C25 C24 O3 115.5(3) . . ?
C23 C24 O3 125.1(3) . . ?
C23 C24 C25 119.4(3) . . ?
C26 C25 H25 119.8 . . ?
C24 C25 C26 120.5(3) . . ?
C24 C25 H25 119.8 . . ?
C48 C53 H53 119.5 . . ?
C52 C53 C48 121.0(3) . . ?
C52 C53 H53 119.5 . . ?
C42 C43 H43 119.9 . . ?
C42 C43 C44 120.2(3) . . ?
C44 C43 H43 119.9 . . ?
O2 C17 C16 124.4(3) . . ?
O2 C17 C14 116.1(3) . . ?
C16 C17 C14 119.4(3) . . ?
C21 C22 H22 119.4 . . ?
C21 C22 C23 121.1(3) . . ?
C23 C22 H22 119.4 . . ?
C3 C2 C1 105.7(3) . . ?
C11 C2 C3 119.6(3) . . ?
C11 C2 C1 134.8(3) . . ?
C29 C28 H28 118.0 . . ?
C29 C28 C30 124.0(3) . . ?
C30 C28 H28 118.0 . . ?
C41 C42 H42 119.5 . . ?
C43 C42 C41 121.1(3) . . ?
C43 C42 H42 119.5 . . ?
C24 C23 C22 120.1(3) . . ?
C24 C23 H23 119.9 . . ?
C22 C23 H23 119.9 . . ?
C17 C16 H16 120.2 . . ?
C17 C16 C15 119.5(3) . . ?
C15 C16 H16 120.2 . . ?
C46 C45 H45 120.2 . . ?
C44 C45 H45 120.2 . . ?
C44 C45 C46 119.7(3) . . ?
C32 C37 C38 105.8(3) . . ?
C36 C37 C32 118.9(3) . . ?
C36 C37 C38 135.3(3) . . ?
O4 C38 N2 125.1(4) . . ?
O4 C38 C37 128.9(4) . . ?
N2 C38 C37 105.9(3) . . ?
C7 C6 H6 118.0 . . ?
C7 C6 C5 124.1(3) . . ?
C5 C6 H6 118.0 . . ?
C41 C46 C45 121.3(3) . . ?
C41 C46 H46 119.3 . . ?
C45 C46 H46 119.3 . . ?
C31 C30 C28 117.2(3) . . ?
C31 C30 H30 121.4 . . ?
C28 C30 H30 121.4 . . ?
C48 C49 H49 119.2 . . ?
C50 C49 C48 121.6(4) . . ?
C50 C49 H49 119.2 . . ?
C12 C15 H15 119.4 . . ?
C16 C15 C12 121.1(4) . . ?
C16 C15 H15 119.4 . . ?
C8 C9 H9 120.0 . . ?
C10 C9 C8 120.1(3) . . ?
C10 C9 H9 120.0 . . ?
O6 C44 C43 115.3(3) . . ?
C45 C44 O6 125.0(3) . . ?
C45 C44 C43 119.6(3) . . ?
C4 C5 C6 117.1(3) . . ?
C4 C5 H5 121.5 . . ?
C6 C5 H5 121.5 . . ?
O1 C1 N4 125.4(4) . . ?
O1 C1 C2 128.7(4) . . ?
N4 C1 C2 105.8(3) . . ?
C33 C34 H34 120.0 . . ?
C35 C34 C33 119.9(3) . . ?
C35 C34 H34 120.0 . . ?
C13 C14 C17 120.5(4) . . ?
C13 C14 H14 119.8 . . ?
C17 C14 H14 119.8 . . ?
O5 C51 C52 116.0(4) . . ?
O5 C51 C50 124.6(4) . . ?
C52 C51 C50 119.5(3) . . ?
N2 C39 H39A 109.2 . . ?
N2 C39 H39B 109.2 . . ?
N2 C39 C40 112.2(3) . . ?
H39A C39 H39B 107.9 . . ?
C40 C39 H39A 109.2 . . ?
C40 C39 H39B 109.2 . . ?
C53 C52 C51 120.5(4) . . ?
C53 C52 H52 119.7 . . ?
C51 C52 H52 119.7 . . ?
C49 C50 C51 119.3(4) . . ?
C49 C50 H50 120.4 . . ?
C51 C50 H50 120.4 . . ?
C37 C36 H36 121.2 . . ?
C37 C36 C35 117.7(3) . . ?
C35 C36 H36 121.2 . . ?
C34 C35 C36 123.2(4) . . ?
C34 C35 H35 118.4 . . ?
C36 C35 H35 118.4 . . ?
C2 C11 H11 121.5 . . ?
C2 C11 C10 117.1(3) . . ?
C10 C11 H11 121.5 . . ?
N4 C19 H19A 109.1 . . ?
N4 C19 H19B 109.1 . . ?
N4 C19 C20 112.3(4) . . ?
H19A C19 H19B 107.9 . . ?
C20 C19 H19A 109.1 . . ?
C20 C19 H19B 109.1 . . ?
C9 C10 C11 123.4(4) . . ?
C9 C10 H10 118.3 . . ?
C11 C10 H10 118.3 . . ?
C39 C40 H40A 109.5 . . ?
C39 C40 H40B 109.5 . . ?
C39 C40 H40C 109.5 . . ?
H40A C40 H40B 109.5 . . ?
H40A C40 H40C 109.5 . . ?
H40B C40 H40C 109.5 . . ?
O2 C18 H18A 109.5 . . ?
O2 C18 H18B 109.5 . . ?
O2 C18 H18C 109.5 . . ?
H18A C18 H18B 109.5 . . ?
H18A C18 H18C 109.5 . . ?
H18B C18 H18C 109.5 . . ?
O5 C54 H54A 109.5 . . ?
O5 C54 H54B 109.5 . . ?
O5 C54 H54C 109.5 . . ?
H54A C54 H54B 109.5 . . ?
H54A C54 H54C 109.5 . . ?
H54B C54 H54C 109.5 . . ?
O6 C47 H47A 109.5 . . ?
O6 C47 H47B 109.5 . . ?
O6 C47 H47C 109.5 . . ?
H47A C47 H47B 109.5 . . ?
H47A C47 H47C 109.5 . . ?
H47B C47 H47C 109.5 . . ?
C19 C20 H20A 109.5 . . ?
C19 C20 H20B 109.5 . . ?
C19 C20 H20C 109.5 . . ?
H20A C20 H20B 109.5 . . ?
H20A C20 H20C 109.5 . . ?
H20B C20 H20C 109.5 . . ?
O3 C27 H27A 109.5 . . ?
O3 C27 H27B 109.5 . . ?
O3 C27 H27C 109.5 . . ?
H27A C27 H27B 109.5 . . ?
H27A C27 H27C 109.5 . . ?
H27B C27 H27C 109.5 . . ?

loop_
_geom_bond_atom_site_label_1
_geom_bond_atom_site_label_2
_geom_bond_distance
_geom_bond_site_symmetry_2
_geom_bond_publ_flag
O2 C17 1.370(4) . ?
O2 C18 1.426(5) . ?
O6 C44 1.380(4) . ?
O6 C47 1.414(5) . ?
O4 C38 1.224(4) . ?
O1 C1 1.231(4) . ?
N2 C31 1.407(4) . ?
N2 C38 1.384(5) . ?
N2 C39 1.466(5) . ?
O3 C24 1.383(4) . ?
O3 C27 1.414(6) . ?
N3 C21 1.419(4) . ?
N3 C12 1.427(4) . ?
N3 C7 1.425(4) . ?
N1 C48 1.426(4) . ?
N1 C41 1.419(4) . ?
N1 C29 1.428(4) . ?
O5 C51 1.372(5) . ?
O5 C54 1.427(6) . ?
N4 C4 1.401(4) . ?
N4 C1 1.378(5) . ?
N4 C19 1.457(5) . ?
C3 C8 1.396(4) . ?
C3 C4 1.396(5) . ?
C3 C2 1.394(5) . ?
C21 C26 1.387(5) . ?
C21 C22 1.384(5) . ?
C33 C32 1.386(4) . ?
C33 C29 1.443(5) . ?
C33 C34 1.412(5) . ?
C8 C7 1.441(5) . ?
C8 C9 1.403(5) . ?
C31 C32 1.408(5) . ?
C31 C30 1.351(5) . ?
C48 C53 1.383(5) . ?
C48 C49 1.388(5) . ?
C12 C13 1.383(5) . ?
C12 C15 1.389(5) . ?
C32 C37 1.397(5) . ?
C41 C42 1.388(5) . ?
C41 C46 1.382(5) . ?
C4 C5 1.373(5) . ?
C13 H13 0.9300 . ?
C13 C14 1.368(5) . ?
C26 H26 0.9300 . ?
C26 C25 1.388(5) . ?
C29 C28 1.363(5) . ?
C7 C6 1.370(5) . ?
C24 C25 1.378(5) . ?
C24 C23 1.376(5) . ?
C25 H25 0.9300 . ?
C53 H53 0.9300 . ?
C53 C52 1.378(5) . ?
C43 H43 0.9300 . ?
C43 C42 1.374(5) . ?
C43 C44 1.385(5) . ?
C17 C16 1.384(5) . ?
C17 C14 1.387(5) . ?
C22 H22 0.9300 . ?
C22 C23 1.386(5) . ?
C2 C1 1.497(5) . ?
C2 C11 1.364(5) . ?
C28 H28 0.9300 . ?
C28 C30 1.425(5) . ?
C42 H42 0.9300 . ?
C23 H23 0.9300 . ?
C16 H16 0.9300 . ?
C16 C15 1.386(5) . ?
C45 H45 0.9300 . ?
C45 C46 1.388(5) . ?
C45 C44 1.375(5) . ?
C37 C38 1.498(5) . ?
C37 C36 1.374(5) . ?
C6 H6 0.9300 . ?
C6 C5 1.420(5) . ?
C46 H46 0.9300 . ?
C30 H30 0.9300 . ?
C49 H49 0.9300 . ?
C49 C50 1.385(5) . ?
C15 H15 0.9300 . ?
C9 H9 0.9300 . ?
C9 C10 1.378(5) . ?
C5 H5 0.9300 . ?
C34 H34 0.9300 . ?
C34 C35 1.383(5) . ?
C14 H14 0.9300 . ?
C51 C52 1.383(6) . ?
C51 C50 1.388(6) . ?
C39 H39A 0.9700 . ?
C39 H39B 0.9700 . ?
C39 C40 1.503(6) . ?
C52 H52 0.9300 . ?
C50 H50 0.9300 . ?
C36 H36 0.9300 . ?
C36 C35 1.398(5) . ?
C35 H35 0.9300 . ?
C11 H11 0.9300 . ?
C11 C10 1.408(5) . ?
C19 H19A 0.9700 . ?
C19 H19B 0.9700 . ?
C19 C20 1.505(7) . ?
C10 H10 0.9300 . ?
C40 H40A 0.9600 . ?
C40 H40B 0.9600 . ?
C40 H40C 0.9600 . ?
C18 H18A 0.9600 . ?
C18 H18B 0.9600 . ?
C18 H18C 0.9600 . ?
C54 H54A 0.9600 . ?
C54 H54B 0.9600 . ?
C54 H54C 0.9600 . ?
C47 H47A 0.9600 . ?
C47 H47B 0.9600 . ?
C47 H47C 0.9600 . ?
C20 H20A 0.9600 . ?
C20 H20B 0.9600 . ?
C20 H20C 0.9600 . ?
C27 H27A 0.9600 . ?
C27 H27B 0.9600 . ?
C27 H27C 0.9600 . ?

loop_
_geom_torsion_atom_site_label_1
_geom_torsion_atom_site_label_2
_geom_torsion_atom_site_label_3
_geom_torsion_atom_site_label_4
_geom_torsion
_geom_torsion_site_symmetry_1
_geom_torsion_site_symmetry_2
_geom_torsion_site_symmetry_3
_geom_torsion_site_symmetry_4
_geom_torsion_publ_flag
O2 C17 C16 C15 179.2(3) . . . . ?
O2 C17 C14 C13 -176.9(3) . . . . ?
N2 C31 C32 C33 178.2(3) . . . . ?
N2 C31 C32 C37 -0.7(4) . . . . ?
N2 C31 C30 C28 -177.0(4) . . . . ?
O3 C24 C25 C26 179.6(3) . . . . ?
O3 C24 C23 C22 -179.2(3) . . . . ?
N3 C21 C26 C25 -178.2(3) . . . . ?
N3 C21 C22 C23 178.6(3) . . . . ?
N3 C12 C13 C14 -178.2(3) . . . . ?
N3 C12 C15 C16 -179.5(3) . . . . ?
N3 C7 C6 C5 176.7(3) . . . . ?
N1 C48 C53 C52 -179.2(3) . . . . ?
N1 C48 C49 C50 -180.0(3) . . . . ?
N1 C41 C42 C43 -178.0(3) . . . . ?
N1 C41 C46 C45 178.9(3) . . . . ?
N1 C29 C28 C30 176.3(3) . . . . ?
O5 C51 C52 C53 -177.9(4) . . . . ?
O5 C51 C50 C49 178.7(4) . . . . ?
N4 C4 C5 C6 -178.4(4) . . . . ?
C3 C8 C7 N3 -176.0(3) . . . . ?
C3 C8 C7 C6 2.3(5) . . . . ?
C3 C8 C9 C10 0.6(6) . . . . ?
C3 C4 C5 C6 1.6(5) . . . . ?
C3 C2 C1 O1 176.7(4) . . . . ?
C3 C2 C1 N4 -1.6(4) . . . . ?
C3 C2 C11 C10 -0.4(6) . . . . ?
C21 N3 C12 C13 -125.6(4) . . . . ?
C21 N3 C12 C15 55.3(5) . . . . ?
C21 N3 C7 C8 -140.9(3) . . . . ?
C21 N3 C7 C6 41.0(5) . . . . ?
C21 C26 C25 C24 -0.5(5) . . . . ?
C21 C22 C23 C24 -0.2(6) . . . . ?
C33 C32 C37 C38 -177.6(3) . . . . ?
C33 C32 C37 C36 1.5(5) . . . . ?
C33 C29 C28 C30 -0.3(5) . . . . ?
C33 C34 C35 C36 0.1(6) . . . . ?
C8 C3 C4 N4 179.2(3) . . . . ?
C8 C3 C4 C5 -0.7(5) . . . . ?
C8 C3 C2 C1 -178.4(3) . . . . ?
C8 C3 C2 C11 0.8(6) . . . . ?
C8 C7 C6 C5 -1.5(6) . . . . ?
C8 C9 C10 C11 -0.3(7) . . . . ?
C31 N2 C38 O4 -176.2(4) . . . . ?
C31 N2 C38 C37 1.1(4) . . . . ?
C31 N2 C39 C40 77.8(5) . . . . ?
C31 C32 C37 C38 1.4(4) . . . . ?
C31 C32 C37 C36 -179.6(3) . . . . ?
C48 N1 C41 C42 25.3(5) . . . . ?
C48 N1 C41 C46 -154.0(3) . . . . ?
C48 N1 C29 C33 65.3(4) . . . . ?
C48 N1 C29 C28 -111.3(4) . . . . ?
C48 C53 C52 C51 -1.2(6) . . . . ?
C48 C49 C50 C51 -0.5(6) . . . . ?
C12 N3 C21 C26 23.1(5) . . . . ?
C12 N3 C21 C22 -155.6(3) . . . . ?
C12 N3 C7 C8 61.2(4) . . . . ?
C12 N3 C7 C6 -117.0(4) . . . . ?
C12 C13 C14 C17 -3.3(6) . . . . ?
C32 C33 C29 N1 -175.3(3) . . . . ?
C32 C33 C29 C28 1.4(5) . . . . ?
C32 C33 C34 C35 1.1(5) . . . . ?
C32 C31 C30 C28 2.6(5) . . . . ?
C32 C37 C38 O4 175.7(4) . . . . ?
C32 C37 C38 N2 -1.5(4) . . . . ?
C32 C37 C36 C35 -0.2(5) . . . . ?
C41 N1 C48 C53 -129.9(4) . . . . ?
C41 N1 C48 C49 51.4(5) . . . . ?
C41 N1 C29 C33 -136.2(3) . . . . ?
C41 N1 C29 C28 47.1(5) . . . . ?
C4 N4 C1 O1 -177.0(4) . . . . ?
C4 N4 C1 C2 1.4(4) . . . . ?
C4 N4 C19 C20 77.4(5) . . . . ?
C4 C3 C8 C7 -1.2(5) . . . . ?
C4 C3 C8 C9 179.4(3) . . . . ?
C4 C3 C2 C1 1.3(4) . . . . ?
C4 C3 C2 C11 -179.4(4) . . . . ?
C13 C12 C15 C16 1.3(5) . . . . ?
C26 C21 C22 C23 -0.1(5) . . . . ?
C29 N1 C48 C53 28.1(5) . . . . ?
C29 N1 C48 C49 -150.6(3) . . . . ?
C29 N1 C41 C42 -132.5(4) . . . . ?
C29 N1 C41 C46 48.2(5) . . . . ?
C29 C33 C32 C31 -0.6(5) . . . . ?
C29 C33 C32 C37 178.2(3) . . . . ?
C29 C33 C34 C35 -179.0(4) . . . . ?
C29 C28 C30 C31 -1.8(6) . . . . ?
C7 N3 C21 C26 -134.3(4) . . . . ?
C7 N3 C21 C22 47.0(5) . . . . ?
C7 N3 C12 C13 32.4(5) . . . . ?
C7 N3 C12 C15 -146.7(3) . . . . ?
C7 C8 C9 C10 -178.7(4) . . . . ?
C7 C6 C5 C4 -0.5(6) . . . . ?
C25 C24 C23 C22 0.2(6) . . . . ?
C53 C48 C49 C50 1.2(6) . . . . ?
C17 C16 C15 C12 -1.3(5) . . . . ?
C22 C21 C26 C25 0.5(5) . . . . ?
C2 C3 C8 C7 178.5(3) . . . . ?
C2 C3 C8 C9 -0.9(5) . . . . ?
C2 C3 C4 N4 -0.5(4) . . . . ?
C2 C3 C4 C5 179.5(3) . . . . ?
C2 C11 C10 C9 0.2(7) . . . . ?
C42 C41 C46 C45 -0.4(5) . . . . ?
C42 C43 C44 O6 -179.9(3) . . . . ?
C42 C43 C44 C45 -0.3(6) . . . . ?
C23 C24 C25 C26 0.2(5) . . . . ?
C16 C17 C14 C13 3.2(6) . . . . ?
C37 C36 C35 C34 -0.5(6) . . . . ?
C38 N2 C31 C32 -0.3(4) . . . . ?
C38 N2 C31 C30 179.4(4) . . . . ?
C38 N2 C39 C40 -94.0(4) . . . . ?
C38 C37 C36 C35 178.5(4) . . . . ?
C46 C41 C42 C43 1.3(5) . . . . ?
C46 C45 C44 O6 -179.2(3) . . . . ?
C46 C45 C44 C43 1.2(6) . . . . ?
C30 C31 C32 C33 -1.5(5) . . . . ?
C30 C31 C32 C37 179.6(3) . . . . ?
C49 C48 C53 C52 -0.4(5) . . . . ?
C15 C12 C13 C14 1.0(5) . . . . ?
C9 C8 C7 N3 3.3(6) . . . . ?
C9 C8 C7 C6 -178.5(4) . . . . ?
C44 C43 C42 C41 -1.0(6) . . . . ?
C44 C45 C46 C41 -0.9(6) . . . . ?
C1 N4 C4 C3 -0.6(4) . . . . ?
C1 N4 C4 C5 179.3(4) . . . . ?
C1 N4 C19 C20 -95.5(5) . . . . ?
C1 C2 C11 C10 178.6(4) . . . . ?
C34 C33 C32 C31 179.3(3) . . . . ?
C34 C33 C32 C37 -1.9(5) . . . . ?
C34 C33 C29 N1 4.8(5) . . . . ?
C34 C33 C29 C28 -178.5(4) . . . . ?
C14 C17 C16 C15 -0.9(5) . . . . ?
C39 N2 C31 C32 -173.0(3) . . . . ?
C39 N2 C31 C30 6.7(6) . . . . ?
C39 N2 C38 O4 -3.5(6) . . . . ?
C39 N2 C38 C37 173.8(3) . . . . ?
C52 C51 C50 C49 -1.0(6) . . . . ?
C50 C51 C52 C53 1.9(6) . . . . ?
C36 C37 C38 O4 -3.1(7) . . . . ?
C36 C37 C38 N2 179.7(4) . . . . ?
C11 C2 C1 O1 -2.5(7) . . . . ?
C11 C2 C1 N4 179.2(4) . . . . ?
C19 N4 C4 C3 -174.3(3) . . . . ?
C19 N4 C4 C5 5.7(7) . . . . ?
C19 N4 C1 O1 -3.2(6) . . . . ?
C19 N4 C1 C2 175.2(3) . . . . ?
C18 O2 C17 C16 -3.3(5) . . . . ?
C18 O2 C17 C14 176.9(4) . . . . ?
C54 O5 C51 C52 178.9(4) . . . . ?
C54 O5 C51 C50 -0.8(6) . . . . ?
C47 O6 C44 C43 -177.2(4) . . . . ?
C47 O6 C44 C45 3.2(6) . . . . ?
C27 O3 C24 C25 175.8(4) . . . . ?
C27 O3 C24 C23 -4.8(6) . . . . ?
